data_7043572
loop_
_publ_author_name
'Liu, Zhipeng'
'Liu, Yi'
'Duan, Jicheng'
'Qi, Fen'
'Tian, Dan'
'Wang, Xiaoqing'
'Huang, Wei'

_publ_section_title
;
 Optical Properties and Mechanofluorochromism of New BODIPY Dyes Based on
 Pyridine-Pyrimidine-Hybrid Structure
;
_journal_name_full 'Dalton Trans.'
_journal_paper_doi 10.1039/C7DT02259J
_journal_year 2017
_chemical_formula_sum 'C12 H9 B F2 N4 O'
_chemical_formula_weight 274.04
_chemical_name_systematic
; 
 ? 
;
_space_group_IT_number 2
_symmetry_cell_setting triclinic
_symmetry_space_group_name_Hall '-P 1'
_symmetry_space_group_name_H-M 'P -1'
_atom_sites_solution_hydrogens geom
_atom_sites_solution_primary direct
_atom_sites_solution_secondary difmap
_audit_creation_method SHELXL-97
_audit_update_record
;
2017-06-04 deposited with the CCDC.
2017-07-11 downloaded from the CCDC.
;
_cell_angle_alpha 84.089(2)
_cell_angle_beta 80.1410(10)
_cell_angle_gamma 84.539(2)
_cell_formula_units_Z 4
_cell_length_a 7.2996(6)
_cell_length_b 9.5435(7)
_cell_length_c 17.2754(15)
_cell_measurement_reflns_used 1371
_cell_measurement_temperature 298(2)
_cell_measurement_theta_max 24.9115
_cell_measurement_theta_min 2.4025
_cell_volume 1175.69(17)
_computing_structure_refinement 'SHELXL-97 (Sheldrick, 1997)'
_computing_structure_solution 'SHELXS-97 (Sheldrick, 1990)'
_diffrn_ambient_temperature 298(2)
_diffrn_measured_fraction_theta_full 0.979
_diffrn_measured_fraction_theta_max 0.979
_diffrn_measurement_device_type 'CCD area detector'
_diffrn_measurement_method 'phi and omega scans'
_diffrn_radiation_monochromator graphite
_diffrn_radiation_source 'fine-focus sealed tube'
_diffrn_radiation_type MoK\a
_diffrn_radiation_wavelength 0.71073
_diffrn_reflns_av_R_equivalents 0.0284
_diffrn_reflns_av_sigmaI/netI 0.0611
_diffrn_reflns_limit_h_max 8
_diffrn_reflns_limit_h_min -8
_diffrn_reflns_limit_k_max 11
_diffrn_reflns_limit_k_min -9
_diffrn_reflns_limit_l_max 20
_diffrn_reflns_limit_l_min -16
_diffrn_reflns_number 5959
_diffrn_reflns_theta_full 25.02
_diffrn_reflns_theta_max 25.02
_diffrn_reflns_theta_min 2.40
_exptl_absorpt_coefficient_mu 0.124
_exptl_absorpt_correction_T_max 0.9780
_exptl_absorpt_correction_T_min 0.9733
_exptl_absorpt_correction_type multi-scan
_exptl_absorpt_process_details sadabs
_exptl_crystal_colour yellow
_exptl_crystal_density_diffrn 1.548
_exptl_crystal_density_method 'not measured'
_exptl_crystal_description block
_exptl_crystal_F_000 560
_exptl_crystal_size_max 0.22
_exptl_crystal_size_mid 0.20
_exptl_crystal_size_min 0.18
_refine_diff_density_max 0.175
_refine_diff_density_min -0.199
_refine_diff_density_rms 0.047
_refine_ls_extinction_method none
_refine_ls_goodness_of_fit_ref 0.935
_refine_ls_hydrogen_treatment constr
_refine_ls_matrix_type full
_refine_ls_number_parameters 363
_refine_ls_number_reflns 4063
_refine_ls_number_restraints 0
_refine_ls_restrained_S_all 0.935
_refine_ls_R_factor_all 0.1031
_refine_ls_R_factor_gt 0.0457
_refine_ls_shift/su_max 0.000
_refine_ls_shift/su_mean 0.000
_refine_ls_structure_factor_coef Fsqd
_refine_ls_weighting_details 'calc w=1/[\s^2^(Fo^2^)+(0.0605P)^2^+0.0000P] where P=(Fo^2^+2Fc^2^)/3'
_refine_ls_weighting_scheme calc
_refine_ls_wR_factor_gt 0.1015
_refine_ls_wR_factor_ref 0.1259
_reflns_number_gt 2128
_reflns_number_total 4063
_reflns_threshold_expression >2sigma(I)
_cod_data_source_file c7dt02259j2.cif
_cod_data_source_block 150527i
_cod_depositor_comments
;
The following automatic conversions were performed:

'_symmetry_cell_setting' value 'Triclinic' changed to 'triclinic'
according to
/home/data/users/saulius/crontab/automatic-downloads/rss-feeds/RSC/lib/dictionaries/cif_core.dic
dictionary named 'cif_core.dic' version 2.4.2 from 2011-04-26.

Automatic conversion script
Id: cif_fix_values 4973 2017-02-22 13:04:09Z antanas 
;
_cod_original_cell_volume 1175.70(16)
_cod_original_sg_symbol_H-M 'P-1   '
_cod_database_code 7043572

loop_
_symmetry_equiv_pos_as_xyz
'x, y, z'
'-x, -y, -z'

loop_
_atom_site_label
_atom_site_type_symbol
_atom_site_fract_x
_atom_site_fract_y
_atom_site_fract_z
_atom_site_U_iso_or_equiv
_atom_site_adp_type
_atom_site_occupancy
_atom_site_symmetry_multiplicity
_atom_site_calc_flag
_atom_site_refinement_flags
N7 N 0.6393(3) 0.3941(2) 0.08942(11) 0.0336(5) Uani 1 1 d .
N6 N 0.7450(3) 0.1976(2) -0.00065(12) 0.0356(5) Uani 1 1 d .
C20 C 0.7162(3) 0.4895(3) 0.02997(14) 0.0319(6) Uani 1 1 d .
O2 O 0.6032(3) 0.80442(18) 0.13143(11) 0.0509(5) Uani 1 1 d .
N2 N 0.2518(3) 0.7696(2) 0.52868(12) 0.0433(6) Uani 1 1 d .
N3 N 0.2854(3) 0.5780(2) 0.43418(12) 0.0407(6) Uani 1 1 d .
F4 F 0.4679(2) 0.19023(15) 0.09647(9) 0.0579(5) Uani 1 1 d .
N8 N 0.5406(3) 0.5742(2) 0.17609(12) 0.0427(6) Uani 1 1 d .
C23 C 0.6152(4) 0.6676(3) 0.11786(15) 0.0372(7) Uani 1 1 d .
C5 C 0.2154(4) 0.6684(3) 0.58976(15) 0.0390(7) Uani 1 1 d .
C18 C 0.8029(3) 0.4388(3) -0.04186(14) 0.0349(6) Uani 1 1 d .
F3 F 0.7440(2) 0.16143(15) 0.13873(9) 0.0599(5) Uani 1 1 d .
C17 C 0.8195(3) 0.2948(3) -0.05741(15) 0.0350(6) Uani 1 1 d .
C22 C 0.7019(4) 0.6307(3) 0.04582(15) 0.0377(7) Uani 1 1 d .
H22 H 0.7511 0.6990 0.0076 0.045 Uiso 1 1 calc R
O1 O 0.2615(3) 0.1739(2) 0.39073(11) 0.0586(6) Uani 1 1 d .
C10 C 0.2373(4) 0.3409(3) 0.48142(16) 0.0450(7) Uani 1 1 d .
H10 H 0.2090 0.2709 0.5222 0.054 Uiso 1 1 calc R
N4 N 0.3209(3) 0.4032(2) 0.34335(13) 0.0495(6) Uani 1 1 d .
C8 C 0.2431(3) 0.4797(3) 0.49757(15) 0.0364(7) Uani 1 1 d .
C21 C 0.5574(4) 0.4439(3) 0.15827(15) 0.0420(7) Uani 1 1 d .
H21 H 0.5071 0.3776 0.1975 0.050 Uiso 1 1 calc R
B2 B 0.6475(5) 0.2329(3) 0.08311(18) 0.0381(8) Uani 1 1 d .
F1 F 0.1467(3) 0.81024(16) 0.40421(9) 0.0641(5) Uani 1 1 d .
F2 F 0.4555(2) 0.78420(17) 0.40458(10) 0.0676(6) Uani 1 1 d .
C13 C 0.9102(4) 0.2484(3) -0.12983(15) 0.0437(7) Uani 1 1 d .
H13 H 0.9614 0.3137 -0.1694 0.052 Uiso 1 1 calc R
C6 C 0.2095(4) 0.5266(3) 0.57385(15) 0.0408(7) Uani 1 1 d .
C11 C 0.2735(4) 0.3088(3) 0.40509(17) 0.0433(7) Uani 1 1 d .
C19 C 0.8809(4) 0.5388(3) -0.10248(16) 0.0420(7) Uani 1 1 d .
C9 C 0.3223(4) 0.5322(3) 0.36136(16) 0.0488(8) Uani 1 1 d .
H9 H 0.3518 0.6001 0.3195 0.059 Uiso 1 1 calc R
C7 C 0.1650(4) 0.4241(3) 0.63860(17) 0.0476(8) Uani 1 1 d .
C1 C 0.1850(4) 0.7112(3) 0.66742(16) 0.0489(8) Uani 1 1 d .
H1 H 0.1610 0.6443 0.7102 0.059 Uiso 1 1 calc R
C16 C 0.7572(4) 0.0591(3) -0.01513(17) 0.0471(8) Uani 1 1 d .
H16 H 0.7035 -0.0058 0.0241 0.057 Uiso 1 1 calc R
B1 B 0.2864(5) 0.7390(3) 0.44058(18) 0.0425(8) Uani 1 1 d .
C15 C 0.8447(4) 0.0123(3) -0.08442(18) 0.0542(8) Uani 1 1 d .
H15 H 0.8516 -0.0828 -0.0928 0.065 Uiso 1 1 calc R
C4 C 0.2569(4) 0.9062(3) 0.54297(18) 0.0593(9) Uani 1 1 d .
H4 H 0.2810 0.9732 0.5002 0.071 Uiso 1 1 calc R
N5 N 0.9429(4) 0.6202(3) -0.15101(15) 0.0615(8) Uani 1 1 d .
C14 C 0.9239(4) 0.1106(3) -0.14267(17) 0.0529(8) Uani 1 1 d .
H14 H 0.9863 0.0811 -0.1905 0.063 Uiso 1 1 calc R
N1 N 0.1281(4) 0.3409(3) 0.69032(15) 0.0696(8) Uani 1 1 d .
C3 C 0.2285(5) 0.9493(4) 0.61648(19) 0.0672(10) Uani 1 1 d .
H3 H 0.2341 1.0436 0.6244 0.081 Uiso 1 1 calc R
C24 C 0.5299(5) 0.8447(3) 0.20788(16) 0.0600(9) Uani 1 1 d .
H24A H 0.4025 0.8218 0.2217 0.090 Uiso 1 1 calc R
H24B H 0.5358 0.9446 0.2086 0.090 Uiso 1 1 calc R
H24C H 0.6018 0.7950 0.2452 0.090 Uiso 1 1 calc R
C2 C 0.1905(4) 0.8482(3) 0.67989(18) 0.0602(9) Uani 1 1 d .
H2 H 0.1689 0.8750 0.7311 0.072 Uiso 1 1 calc R
C12 C 0.3009(5) 0.1387(3) 0.31109(17) 0.0661(10) Uani 1 1 d .
H12A H 0.2273 0.2022 0.2796 0.099 Uiso 1 1 calc R
H12B H 0.2710 0.0435 0.3089 0.099 Uiso 1 1 calc R
H12C H 0.4309 0.1466 0.2911 0.099 Uiso 1 1 calc R

loop_
_atom_site_aniso_label
_atom_site_aniso_U_11
_atom_site_aniso_U_22
_atom_site_aniso_U_33
_atom_site_aniso_U_23
_atom_site_aniso_U_13
_atom_site_aniso_U_12
N7 0.0377(13) 0.0345(13) 0.0273(12) 0.0002(10) -0.0019(10) -0.0055(10)
N6 0.0368(13) 0.0322(13) 0.0376(14) -0.0027(10) -0.0048(11) -0.0050(10)
C20 0.0317(15) 0.0350(16) 0.0293(15) 0.0022(12) -0.0068(12) -0.0062(12)
O2 0.0732(15) 0.0346(12) 0.0415(12) -0.0027(9) 0.0009(10) -0.0053(9)
N2 0.0513(15) 0.0413(14) 0.0360(14) -0.0015(11) -0.0046(11) -0.0041(11)
N3 0.0501(15) 0.0408(14) 0.0277(13) 0.0024(10) 0.0000(11) -0.0029(11)
F4 0.0534(11) 0.0527(11) 0.0646(12) -0.0084(8) 0.0099(9) -0.0210(8)
N8 0.0542(16) 0.0378(14) 0.0340(14) -0.0038(11) 0.0003(11) -0.0059(11)
C23 0.0432(17) 0.0320(16) 0.0353(16) -0.0005(12) -0.0053(13) -0.0029(12)
C5 0.0354(16) 0.0498(18) 0.0295(16) -0.0016(13) -0.0034(12) 0.0026(13)
C18 0.0377(16) 0.0370(16) 0.0282(15) 0.0003(12) -0.0001(12) -0.0065(12)
F3 0.0899(14) 0.0429(10) 0.0465(11) 0.0051(8) -0.0213(9) 0.0045(9)
C17 0.0315(15) 0.0401(16) 0.0332(16) -0.0021(13) -0.0050(12) -0.0036(12)
C22 0.0445(17) 0.0340(16) 0.0321(16) 0.0023(12) -0.0013(13) -0.0051(12)
O1 0.0833(16) 0.0409(13) 0.0482(13) -0.0056(10) -0.0002(11) -0.0052(10)
C10 0.0510(19) 0.0395(18) 0.0391(18) 0.0057(13) -0.0004(14) 0.0008(14)
N4 0.0672(17) 0.0421(15) 0.0348(14) -0.0013(12) 0.0020(12) -0.0034(12)
C8 0.0309(15) 0.0403(17) 0.0347(16) 0.0037(13) -0.0032(12) 0.0030(12)
C21 0.0513(18) 0.0406(18) 0.0307(16) 0.0017(13) 0.0014(13) -0.0068(14)
B2 0.045(2) 0.0335(18) 0.0345(19) 0.0010(14) -0.0030(16) -0.0068(15)
F1 0.0884(14) 0.0489(10) 0.0595(12) -0.0019(8) -0.0325(10) 0.0056(9)
F2 0.0746(13) 0.0698(12) 0.0546(12) -0.0097(9) 0.0146(9) -0.0271(10)
C13 0.0429(18) 0.0478(19) 0.0382(17) -0.0071(14) 0.0038(14) -0.0071(14)
C6 0.0427(17) 0.0458(18) 0.0309(16) 0.0039(13) -0.0056(13) 0.0023(13)
C11 0.0468(18) 0.0378(17) 0.0422(18) -0.0029(14) -0.0029(14) 0.0046(13)
C19 0.0462(18) 0.0440(17) 0.0342(17) -0.0046(14) 0.0011(14) -0.0076(14)
C9 0.063(2) 0.0466(19) 0.0321(17) 0.0022(14) 0.0015(15) -0.0034(15)
C7 0.054(2) 0.0546(19) 0.0309(17) -0.0016(14) -0.0023(14) 0.0004(15)
C1 0.0527(19) 0.059(2) 0.0327(17) -0.0026(14) -0.0055(14) 0.0026(15)
C16 0.053(2) 0.0379(18) 0.051(2) -0.0035(14) -0.0076(15) -0.0061(14)
B1 0.052(2) 0.043(2) 0.0316(19) 0.0026(15) -0.0075(17) -0.0060(17)
C15 0.057(2) 0.0415(18) 0.064(2) -0.0175(16) -0.0036(17) -0.0045(15)
C4 0.081(2) 0.047(2) 0.049(2) -0.0026(16) -0.0077(18) -0.0074(17)
N5 0.0713(19) 0.0605(17) 0.0477(17) 0.0046(13) 0.0057(14) -0.0176(14)
C14 0.054(2) 0.057(2) 0.0462(19) -0.0183(16) 0.0022(15) -0.0037(16)
N1 0.090(2) 0.073(2) 0.0397(17) 0.0066(14) 0.0000(15) -0.0052(16)
C3 0.093(3) 0.060(2) 0.053(2) -0.0173(18) -0.0155(19) -0.0041(19)
C24 0.088(3) 0.0418(18) 0.049(2) -0.0096(15) -0.0026(18) -0.0057(16)
C2 0.070(2) 0.070(2) 0.042(2) -0.0183(17) -0.0124(17) 0.0050(18)
C12 0.084(3) 0.052(2) 0.060(2) -0.0190(17) 0.0044(19) -0.0056(17)

loop_
_atom_type_symbol
_atom_type_description
_atom_type_scat_dispersion_real
_atom_type_scat_dispersion_imag
_atom_type_scat_source
C C 0.0033 0.0016 'International Tables Vol C Tables 4.2.6.8 and 6.1.1.4'
H H 0.0000 0.0000 'International Tables Vol C Tables 4.2.6.8 and 6.1.1.4'
N N 0.0061 0.0033 'International Tables Vol C Tables 4.2.6.8 and 6.1.1.4'
O O 0.0106 0.0060 'International Tables Vol C Tables 4.2.6.8 and 6.1.1.4'
B B 0.0013 0.0007 'International Tables Vol C Tables 4.2.6.8 and 6.1.1.4'
F F 0.0171 0.0103 'International Tables Vol C Tables 4.2.6.8 and 6.1.1.4'

loop_
_geom_angle_atom_site_label_1
_geom_angle_atom_site_label_2
_geom_angle_atom_site_label_3
_geom_angle
C21 N7 C20 117.9(2)
C21 N7 B2 117.9(2)
C20 N7 B2 124.2(2)
C17 N6 C16 119.9(2)
C17 N6 B2 124.0(2)
C16 N6 B2 116.1(2)
N7 C20 C22 117.1(2)
N7 C20 C18 118.4(2)
C22 C20 C18 124.4(2)
C23 O2 C24 119.5(2)
C4 N2 C5 120.3(2)
C4 N2 B1 116.1(2)
C5 N2 B1 123.6(2)
C9 N3 C8 118.0(2)
C9 N3 B1 117.6(2)
C8 N3 B1 124.4(2)
C21 N8 C23 114.7(2)
O2 C23 N8 118.4(2)
O2 C23 C22 118.0(2)
N8 C23 C22 123.6(2)
N2 C5 C6 119.6(2)
N2 C5 C1 117.7(3)
C6 C5 C1 122.7(2)
C20 C18 C17 124.3(2)
C20 C18 C19 117.6(2)
C17 C18 C19 118.1(2)
N6 C17 C13 118.5(2)
N6 C17 C18 119.2(2)
C13 C17 C18 122.4(2)
C23 C22 C20 119.3(2)
C11 O1 C12 118.5(2)
C11 C10 C8 119.1(3)
C9 N4 C11 114.8(2)
N3 C8 C10 117.3(2)
N3 C8 C6 118.1(2)
C10 C8 C6 124.6(2)
N8 C21 N7 127.4(2)
F3 B2 F4 108.7(2)
F3 B2 N7 110.1(2)
F4 B2 N7 109.3(2)
F3 B2 N6 109.6(2)
F4 B2 N6 109.3(2)
N7 B2 N6 109.9(2)
C14 C13 C17 120.9(3)
C8 C6 C5 124.2(2)
C8 C6 C7 117.5(3)
C5 C6 C7 118.3(2)
N4 C11 O1 118.2(3)
N4 C11 C10 123.9(3)
O1 C11 C10 118.0(2)
N5 C19 C18 179.4(3)
N4 C9 N3 127.0(2)
N1 C7 C6 179.3(4)
C2 C1 C5 120.7(3)
C15 C16 N6 122.5(3)
F2 B1 F1 109.5(2)
F2 B1 N3 109.6(2)
F1 B1 N3 109.3(2)
F2 B1 N2 109.5(3)
F1 B1 N2 109.0(2)
N3 B1 N2 109.9(2)
C16 C15 C14 118.2(3)
C3 C4 N2 123.0(3)
C13 C14 C15 120.1(3)
C4 C3 C2 117.9(3)
C1 C2 C3 120.4(3)

loop_
_geom_bond_atom_site_label_1
_geom_bond_atom_site_label_2
_geom_bond_distance
N7 C21 1.348(3)
N7 C20 1.380(3)
N7 B2 1.549(3)
N6 C17 1.358(3)
N6 C16 1.362(3)
N6 B2 1.554(3)
C20 C22 1.393(3)
C20 C18 1.404(3)
O2 C23 1.343(3)
O2 C24 1.415(3)
N2 C4 1.357(3)
N2 C5 1.364(3)
N2 B1 1.553(4)
N3 C9 1.350(3)
N3 C8 1.379(3)
N3 B1 1.552(4)
F4 B2 1.384(3)
N8 C21 1.301(3)
N8 C23 1.350(3)
C23 C22 1.361(3)
C5 C6 1.415(4)
C5 C1 1.418(4)
C18 C17 1.417(3)
C18 C19 1.423(4)
F3 B2 1.375(3)
C17 C13 1.405(3)
O1 C11 1.349(3)
O1 C12 1.425(3)
C10 C11 1.361(4)
C10 C8 1.388(3)
N4 C9 1.302(3)
N4 C11 1.343(3)
C8 C6 1.409(3)
F1 B1 1.377(4)
F2 B1 1.371(4)
C13 C14 1.348(3)
C6 C7 1.423(4)
C19 N5 1.146(3)
C7 N1 1.146(3)
C1 C2 1.352(4)
C16 C15 1.354(4)
C15 C14 1.391(4)
C4 C3 1.351(4)
C3 C2 1.392(4)
